data_1536301
loop_
_publ_author_name
'Olenev, A.V.'
'Tyablikov, A.S.'
'Shatruk, M.M.'
'Baranov, A.I.'
'Shevel'kov, A.V.'

_publ_section_title
;
 Synthesis and the crystal structure of (Hg As4) (In Cl6) Cl: influence of
 covalent and electrostatic factors on the supramolecular structure
;
_journal_name_full 'Izvestiya Akad. Nauk, Seriya Khimicheskaya'
_journal_page_first 414
_journal_page_last 418
_journal_volume 51
_journal_year 2002
_chemical_formula_sum 'As4 Cl7 Hg6 In'
_chemical_name_systematic '(Hg6 As4) (In Cl6) Cl'
_space_group_IT_number 205
_symmetry_space_group_name_Hall '-P 2ac 2ab 3'
_symmetry_space_group_name_H-M 'P a -3'
_cell_angle_alpha 90
_cell_angle_beta 90
_cell_angle_gamma 90
_cell_formula_units_Z 4
_cell_length_a 12.109
_cell_length_b 12.109
_cell_length_c 12.109
_cell_volume 1775.517
_citation_journal_id_ASTM IASKEA
_cod_data_source_file Olenev_IASKEA_2002_184.cif
_cod_data_source_block As4Cl7Hg6In1
_cod_original_formula_sum 'As4 Cl7 Hg6 In1'
_cod_database_code 1536301

loop_
_symmetry_equiv_pos_as_xyz
x,y,z
-x+1/2,-y,z+1/2
x+1/2,-y+1/2,-z
-x,y+1/2,-z+1/2
z,x,y
-z+1/2,-x,y+1/2
z+1/2,-x+1/2,-y
-z,x+1/2,-y+1/2
y,z,x
y+1/2,-z+1/2,-x
-y,z+1/2,-x+1/2
-y+1/2,-z,x+1/2
-x,-y,-z
x-1/2,y,-z-1/2
-x-1/2,y-1/2,z
x,-y-1/2,z-1/2
-z,-x,-y
z-1/2,x,-y-1/2
-z-1/2,x-1/2,y
z,-x-1/2,y-1/2
-y,-z,-x
-y-1/2,z-1/2,x
y,-z-1/2,x-1/2
y-1/2,z,-x-1/2

loop_
_atom_site_label
_atom_site_type_symbol
_atom_site_fract_x
_atom_site_fract_y
_atom_site_fract_z
_atom_site_occupancy
_atom_site_U_iso_or_equiv
Hg1 Hg 0.30239 0.04468 0.68764 1 0.0
As2 As 0.2686 0.2686 0.2686 1 0.0
Cl2 Cl-1 0.5 0 0.5 1 0.0
Cl1 Cl-1 0.0422 0.0494 0.6981 1 0.0
As1 As 0.15368 0.15368 0.15368 1 0.0
In1 In+3 0 0 0.5 1 0.0
